data_4072552
loop_
_publ_author_name
'Hsieh, Vicki'
'De Crisci, Antonio G.'
'Lough, Alan J.'
'Fekl, Ulrich'

_publ_section_title
;
 Lewis-Acidity of Trimethylplatinum(IV) with Labile Oxygen-Donor Ligands
;
_journal_issue 4
_journal_name_full Organometallics
_journal_page_first 938
_journal_paper_doi 10.1021/om060787n
_journal_volume 26
_journal_year 2007
_chemical_formula_moiety 'C16 H30 F6 O8 Pt2 S2'
_chemical_formula_sum 'C16 H30 F6 O8 Pt2 S2'
_chemical_formula_weight 918.70
_chemical_name_systematic
; 
 ? 
;
_space_group_IT_number 56
_symmetry_cell_setting orthorhombic
_symmetry_space_group_name_Hall '-P 2ab 2ac'
_symmetry_space_group_name_H-M 'P c c n'
_atom_sites_solution_hydrogens geom
_atom_sites_solution_primary direct
_atom_sites_solution_secondary difmap
_audit_creation_method SHELXL-97
_cell_angle_alpha 90.00
_cell_angle_beta 90.00
_cell_angle_gamma 90.00
_cell_formula_units_Z 4
_cell_length_a 14.8158(3)
_cell_length_b 17.7164(4)
_cell_length_c 10.5482(3)
_cell_measurement_reflns_used 35948
_cell_measurement_temperature 150(1)
_cell_measurement_theta_max 27.5
_cell_measurement_theta_min 2.6
_cell_volume 2768.72(12)
_computing_cell_refinement 'Denzo-SMN (Otwinowski & Minor, 1997)'
_computing_data_collection 'Collect (Nonius BV, 1997-2003)'
_computing_data_reduction Denzo-SMN
_computing_molecular_graphics 'SHELXTL V6.12'
_computing_publication_material 'SHELXTL V6.12'
_computing_structure_refinement 'SHELXTL V6.12(Sheldrick, 2001)'
_computing_structure_solution 'SIR-92 (Altomare et al., 1993)'
_diffrn_ambient_temperature 150(2)
_diffrn_detector_area_resol_mean 9
_diffrn_measured_fraction_theta_full 0.999
_diffrn_measured_fraction_theta_max 0.999
_diffrn_measurement_device_type 'Nonius KappaCCD'
_diffrn_measurement_method '\f scans and \w scans with \k offsets'
_diffrn_radiation_monochromator graphite
_diffrn_radiation_source 'fine-focus sealed tube'
_diffrn_radiation_type MoK\a
_diffrn_radiation_wavelength 0.71073
_diffrn_reflns_av_R_equivalents 0.0771
_diffrn_reflns_av_sigmaI/netI 0.0387
_diffrn_reflns_limit_h_max 19
_diffrn_reflns_limit_h_min -19
_diffrn_reflns_limit_k_max 22
_diffrn_reflns_limit_k_min -22
_diffrn_reflns_limit_l_max 13
_diffrn_reflns_limit_l_min -13
_diffrn_reflns_number 24580
_diffrn_reflns_theta_full 27.46
_diffrn_reflns_theta_max 27.46
_diffrn_reflns_theta_min 2.63
_diffrn_standards_decay_% 0
_diffrn_standards_interval_count 0
_diffrn_standards_interval_time 0
_diffrn_standards_number 0
_exptl_absorpt_coefficient_mu 10.320
_exptl_absorpt_correction_T_max 0.740
_exptl_absorpt_correction_T_min 0.504
_exptl_absorpt_correction_type multi-scan
_exptl_absorpt_process_details
;
multi-scan from symmetry-related measurements 
 Sortav (Blessing 1995)
;
_exptl_crystal_colour colourless
_exptl_crystal_density_diffrn 2.204
_exptl_crystal_density_method 'not measured'
_exptl_crystal_description block
_exptl_crystal_F_000 1728
_exptl_crystal_size_max 0.12
_exptl_crystal_size_mid 0.10
_exptl_crystal_size_min 0.06
_refine_diff_density_max 2.065
_refine_diff_density_min -1.767
_refine_diff_density_rms 0.190
_refine_ls_extinction_method none
_refine_ls_goodness_of_fit_ref 1.022
_refine_ls_hydrogen_treatment constr
_refine_ls_matrix_type full
_refine_ls_number_parameters 158
_refine_ls_number_reflns 3163
_refine_ls_number_restraints 0
_refine_ls_restrained_S_all 1.022
_refine_ls_R_factor_all 0.0628
_refine_ls_R_factor_gt 0.0403
_refine_ls_shift/su_max 0.001
_refine_ls_shift/su_mean 0.000
_refine_ls_structure_factor_coef Fsqd
_refine_ls_weighting_details 'calc w=1/[\s^2^(Fo^2^)+(0.0530P)^2^+11.9779P] where P=(Fo^2^+2Fc^2^)/3'
_refine_ls_weighting_scheme calc
_refine_ls_wR_factor_gt 0.0902
_refine_ls_wR_factor_ref 0.1020
_reflns_number_gt 2387
_reflns_number_total 3163
_reflns_threshold_expression I>2\s(I)
_cod_data_source_file om060787nsi20060816_031419.cif
_cod_data_source_block k04202a
_cod_depositor_comments
;
The following automatic conversions were performed:

'_symmetry_cell_setting' value 'Orthorhombic' changed to
'orthorhombic' according to
/home/saulius/struct/CIF-dictionaries/cif_core.dic dictionary named
'cif_core.dic' version 2.4.1 from 2010-06-29.

Automatic conversion script
Id: cif_fix_values 1715 2011-07-08 13:25:40Z adriana 
;
_cod_database_code 4072552

loop_
_symmetry_equiv_pos_as_xyz
'x, y, z'
'-x+1/2, -y+1/2, z'
'-x, y+1/2, -z+1/2'
'x+1/2, -y, -z+1/2'
'-x, -y, -z'
'x-1/2, y-1/2, -z'
'x, -y-1/2, z-1/2'
'-x-1/2, y, z-1/2'

loop_
_atom_site_label
_atom_site_type_symbol
_atom_site_fract_x
_atom_site_fract_y
_atom_site_fract_z
_atom_site_U_iso_or_equiv
_atom_site_adp_type
_atom_site_occupancy
_atom_site_symmetry_multiplicity
_atom_site_calc_flag
_atom_site_refinement_flags
Pt1 Pt 0.637791(17) 0.407863(14) 0.57418(3) 0.02794(12) Uani 1 1 d .
S1 S 0.59683(12) 0.56592(10) 0.39815(18) 0.0329(4) Uani 1 1 d .
O1 O 0.6289(3) 0.4675(3) 0.7561(5) 0.0383(13) Uani 1 1 d .
O2 O 0.6544(4) 0.5214(3) 0.4780(6) 0.0497(15) Uani 1 1 d .
O3 O 0.5139(4) 0.5894(3) 0.4607(6) 0.0442(13) Uani 1 1 d .
O4 O 0.5846(4) 0.5390(3) 0.2701(6) 0.0543(15) Uani 1 1 d .
F1 F 0.6781(5) 0.6808(3) 0.4963(8) 0.090(2) Uani 1 1 d .
F2 F 0.6140(4) 0.7048(3) 0.3189(6) 0.0684(16) Uani 1 1 d .
F3 F 0.7366(4) 0.6417(3) 0.3229(7) 0.093(2) Uani 1 1 d .
C1 C 0.7733(5) 0.4085(4) 0.5835(8) 0.0397(19) Uani 1 1 d .
H1A H 0.7947 0.3591 0.6126 0.060 Uiso 1 1 calc R
H1B H 0.7931 0.4476 0.6430 0.060 Uiso 1 1 calc R
H1C H 0.7983 0.4190 0.4992 0.060 Uiso 1 1 calc R
C2 C 0.6467(6) 0.3493(5) 0.4117(7) 0.043(2) Uani 1 1 d .
H2A H 0.6883 0.3069 0.4230 0.065 Uiso 1 1 calc R
H2B H 0.6691 0.3824 0.3442 0.065 Uiso 1 1 calc R
H2C H 0.5869 0.3301 0.3885 0.065 Uiso 1 1 calc R
C3 C 0.6320(5) 0.3103(4) 0.6688(8) 0.0397(18) Uani 1 1 d .
H3A H 0.5688 0.2951 0.6791 0.059 Uiso 1 1 calc R
H3B H 0.6598 0.3166 0.7524 0.059 Uiso 1 1 calc R
H3C H 0.6645 0.2713 0.6213 0.059 Uiso 1 1 calc R
C4 C 0.5891(5) 0.5280(4) 0.7749(8) 0.0378(17) Uani 1 1 d .
H4A H 0.5668 0.5543 0.7029 0.045 Uiso 1 1 calc R
C5 C 0.5742(5) 0.5612(5) 0.8958(8) 0.0407(18) Uani 1 1 d .
H5A H 0.5980 0.5374 0.9693 0.049 Uiso 1 1 calc R
C6 C 0.5279(5) 0.6243(4) 0.9077(8) 0.0393(18) Uani 1 1 d .
H6A H 0.5055 0.6466 0.8321 0.047 Uiso 1 1 calc R
C7 C 0.5075(6) 0.6640(5) 1.0293(8) 0.049(2) Uani 1 1 d .
H7A H 0.5230 0.7175 1.0212 0.073 Uiso 1 1 calc R
H7B H 0.5430 0.6414 1.0979 0.073 Uiso 1 1 calc R
H7C H 0.4431 0.6590 1.0486 0.073 Uiso 1 1 calc R
C8 C 0.6605(6) 0.6531(5) 0.3852(12) 0.058(3) Uani 1 1 d .

loop_
_atom_site_aniso_label
_atom_site_aniso_U_11
_atom_site_aniso_U_22
_atom_site_aniso_U_33
_atom_site_aniso_U_23
_atom_site_aniso_U_13
_atom_site_aniso_U_12
Pt1 0.02919(17) 0.02376(16) 0.03088(18) 0.00225(10) -0.00205(11) 0.00325(10)
S1 0.0298(9) 0.0278(8) 0.0410(10) 0.0080(8) 0.0024(8) 0.0023(7)
O1 0.040(3) 0.034(3) 0.041(3) -0.002(2) -0.004(2) 0.008(2)
O2 0.042(3) 0.042(3) 0.065(4) 0.020(3) -0.009(3) 0.000(3)
O3 0.034(3) 0.046(3) 0.052(3) -0.003(3) 0.005(3) 0.001(2)
O4 0.058(4) 0.059(4) 0.046(4) -0.003(3) 0.004(3) 0.003(3)
F1 0.094(5) 0.061(4) 0.116(6) 0.006(4) -0.049(5) -0.024(4)
F2 0.065(3) 0.044(3) 0.096(5) 0.027(3) -0.001(3) 0.005(2)
F3 0.045(3) 0.070(4) 0.163(7) 0.045(4) 0.023(4) 0.000(3)
C1 0.029(4) 0.042(4) 0.048(5) 0.008(4) -0.002(3) 0.001(3)
C2 0.056(5) 0.039(4) 0.035(5) -0.002(3) 0.001(4) -0.001(4)
C3 0.042(4) 0.033(4) 0.044(5) 0.006(3) 0.003(4) 0.006(3)
C4 0.039(4) 0.037(4) 0.038(4) -0.007(3) -0.004(3) -0.002(3)
C5 0.032(4) 0.052(5) 0.039(4) 0.012(4) -0.002(3) 0.001(4)
C6 0.038(4) 0.036(4) 0.044(5) -0.006(3) -0.003(3) 0.006(3)
C7 0.061(5) 0.040(4) 0.045(5) -0.002(4) 0.004(4) 0.013(4)
C8 0.034(4) 0.048(5) 0.092(8) 0.017(5) -0.004(5) -0.001(4)

loop_
_atom_type_symbol
_atom_type_description
_atom_type_scat_dispersion_real
_atom_type_scat_dispersion_imag
_atom_type_scat_source
C C 0.0033 0.0016 'International Tables Vol C Tables 4.2.6.8 and 6.1.1.4'
H H 0.0000 0.0000 'International Tables Vol C Tables 4.2.6.8 and 6.1.1.4'
O O 0.0106 0.0060 'International Tables Vol C Tables 4.2.6.8 and 6.1.1.4'
F F 0.0171 0.0103 'International Tables Vol C Tables 4.2.6.8 and 6.1.1.4'
S S 0.1246 0.1234 'International Tables Vol C Tables 4.2.6.8 and 6.1.1.4'
Pt Pt -1.7033 8.3905 'International Tables Vol C Tables 4.2.6.8 and 6.1.1.4'

loop_
_geom_angle_atom_site_label_1
_geom_angle_atom_site_label_2
_geom_angle_atom_site_label_3
_geom_angle
_geom_angle_site_symmetry_3
C3 Pt1 C2 89.0(3) .
C3 Pt1 C1 91.3(3) .
C2 Pt1 C1 88.8(3) .
C3 Pt1 O1 88.7(3) .
C2 Pt1 O1 177.6(3) .
C1 Pt1 O1 90.9(3) .
C3 Pt1 O2 175.0(3) .
C2 Pt1 O2 94.0(3) .
C1 Pt1 O2 84.8(3) .
O1 Pt1 O2 88.3(2) .
C3 Pt1 O3 93.2(2) 5_666
C2 Pt1 O3 86.4(3) 5_666
C1 Pt1 O3 173.3(3) 5_666
O1 Pt1 O3 94.12(19) 5_666
O2 Pt1 O3 90.9(2) 5_666
O2 S1 O4 116.2(4) .
O2 S1 O3 113.1(4) .
O4 S1 O3 114.4(4) .
O2 S1 C8 101.7(4) .
O4 S1 C8 106.0(5) .
O3 S1 C8 103.2(4) .
C4 O1 Pt1 125.8(5) .
S1 O2 Pt1 133.4(3) .
S1 O3 Pt1 140.0(4) 5_666
O1 C4 C5 125.1(8) .
C6 C5 C4 121.1(7) .
C5 C6 C7 125.9(8) .
F1 C8 F3 109.6(8) .
F1 C8 F2 108.4(8) .
F3 C8 F2 106.4(9) .
F1 C8 S1 111.0(7) .
F3 C8 S1 110.5(7) .
F2 C8 S1 110.7(6) .

loop_
_geom_bond_atom_site_label_1
_geom_bond_atom_site_label_2
_geom_bond_distance
_geom_bond_site_symmetry_2
Pt1 C3 1.998(7) .
Pt1 C2 2.007(8) .
Pt1 C1 2.011(7) .
Pt1 O1 2.195(5) .
Pt1 O2 2.266(5) .
Pt1 O3 2.278(6) 5_666
S1 O2 1.435(6) .
S1 O4 1.444(6) .
S1 O3 1.456(6) .
S1 C8 1.815(10) .
O1 C4 1.240(9) .
O3 Pt1 2.278(6) 5_666
F1 C8 1.297(13) .
F2 C8 1.343(10) .
F3 C8 1.321(11) .
C4 C5 1.421(11) .
C5 C6 1.318(11) .
C6 C7 1.493(11) .
